data_4332737
loop_
_publ_author_name
'Gu, Zhi-Guo'
'Yang, Qiao-Fang'
'Liu, Wei'
'Song, You'
'Li, Yi-Zhi'
'Zuo, Jing-Lin'
'You, Xiao-Zeng'

_publ_section_title
;
 Cyano-Bridged Pentanuclear FeIII3MII2(M = Ni, Co, Fe) Clusters:&#x00A0;
 Synthesis, Structures, and Magnetic Properties
;
_journal_issue 22
_journal_name_full 'Inorganic Chemistry'
_journal_page_first 8895
_journal_page_last 8901
_journal_paper_doi 10.1021/ic060772h
_journal_volume 45
_journal_year 2006
_chemical_formula_sum 'C68 H104 B3 Cl Fe3 N39 Ni2 O19'
_chemical_formula_weight 2124.75
_chemical_name_systematic
; 
 ? 
;
_space_group_IT_number 165
_symmetry_cell_setting trigonal
_symmetry_space_group_name_Hall '-P 3 2"c'
_symmetry_space_group_name_H-M 'P -3 c 1'
_atom_sites_solution_hydrogens geom
_atom_sites_solution_primary direct
_atom_sites_solution_secondary difmap
_audit_creation_method SHELXL-97
_cell_angle_alpha 90.00
_cell_angle_beta 90.00
_cell_angle_gamma 120.00
_cell_formula_units_Z 4
_cell_length_a 17.8627(10)
_cell_length_b 17.8627(10)
_cell_length_c 45.776(5)
_cell_measurement_reflns_used 1768
_cell_measurement_temperature 173(2)
_cell_measurement_theta_max 26.1
_cell_measurement_theta_min 2.1
_cell_volume 12649.2(17)
_computing_cell_refinement SMART
_computing_data_collection 'SMART (Bruker, 2000)'
_computing_data_reduction 'SAINT (Bruker, 2000)'
_computing_molecular_graphics SHELXTL
_computing_publication_material SHELXTL
_computing_structure_refinement SHELXTL
_computing_structure_solution 'SHELXTL (Bruker, 2000)'
_diffrn_ambient_temperature 173(2)
_diffrn_measured_fraction_theta_full 1.000
_diffrn_measured_fraction_theta_max 1.000
_diffrn_radiation_monochromator graphite
_diffrn_radiation_source 'fine-focus sealed tube'
_diffrn_radiation_type MoK\a
_diffrn_radiation_wavelength 0.71073
_diffrn_reflns_av_R_equivalents 0.0554
_diffrn_reflns_av_sigmaI/netI 0.0918
_diffrn_reflns_limit_h_max 17
_diffrn_reflns_limit_h_min -19
_diffrn_reflns_limit_k_max 22
_diffrn_reflns_limit_k_min -16
_diffrn_reflns_limit_l_max 56
_diffrn_reflns_limit_l_min -45
_diffrn_reflns_number 54967
_diffrn_reflns_theta_full 26.00
_diffrn_reflns_theta_max 26.00
_diffrn_reflns_theta_min 0.89
_exptl_absorpt_coefficient_mu 0.713
_exptl_absorpt_correction_T_max 0.86
_exptl_absorpt_correction_T_min 0.83
_exptl_absorpt_correction_type multi-scan
_exptl_absorpt_process_details 'SADABS, Bruker(2000)'
_exptl_crystal_colour 'black red'
_exptl_crystal_density_diffrn 1.116
_exptl_crystal_density_method 'not measured'
_exptl_crystal_description block
_exptl_crystal_F_000 4412
_exptl_crystal_size_max 0.32
_exptl_crystal_size_mid 0.21
_exptl_crystal_size_min 0.21
_refine_diff_density_max 0.504
_refine_diff_density_min -0.783
_refine_diff_density_rms 0.055
_refine_ls_extinction_method none
_refine_ls_goodness_of_fit_ref 1.013
_refine_ls_hydrogen_treatment constr
_refine_ls_matrix_type fullcycle
_refine_ls_number_parameters 463
_refine_ls_number_reflns 8305
_refine_ls_number_restraints 0
_refine_ls_restrained_S_all 1.013
_refine_ls_R_factor_all 0.0798
_refine_ls_R_factor_gt 0.0509
_refine_ls_shift/su_max 0.000
_refine_ls_shift/su_mean 0.000
_refine_ls_structure_factor_coef Fsqd
_refine_ls_weighting_details 'calc w=1/[\s^2^(Fo^2^)+(0.0700P)^2^+1.9900P] where P=(Fo^2^+2Fc^2^)/3'
_refine_ls_weighting_scheme calc
_refine_ls_wR_factor_gt 0.1258
_refine_ls_wR_factor_ref 0.1308
_reflns_number_gt 5355
_reflns_number_total 8305
_reflns_threshold_expression >2sigma(I)
_cod_data_source_file ic060772hsup1.cif
_cod_data_source_block 11
_cod_depositor_comments
;
The following automatic conversions were performed:
'__exptl_crystal_description' tag replaced with
'_exptl_crystal_description'.

Automatic conversion script
Id: cif_correct_tags 1440 2010-10-19 06:21:57Z saulius 

The following automatic conversions were performed:

'_symmetry_cell_setting' value 'Trigonal' changed to 'trigonal'
according to /home/saulius/struct/CIF-dictionaries/cif_core.dic
dictionary named 'cif_core.dic' version 2.4.2 from 2011-04-26.

Automatic conversion script
Id: cif_fix_values 1891 2012-01-12 08:04:46Z andrius 
;
_cod_original_sg_symbol_Hall -P32"c
_cod_original_sg_symbol_H-M P-3c1
_cod_database_code 4332737

loop_
_symmetry_equiv_pos_as_xyz
'x, y, z'
'-y, x-y, z'
'-x+y, -x, z'
'y, x, -z+1/2'
'x-y, -y, -z+1/2'
'-x, -x+y, -z+1/2'
'-x, -y, -z'
'y, -x+y, -z'
'x-y, x, -z'
'-y, -x, z-1/2'
'-x+y, y, z-1/2'
'x, x-y, z-1/2'

loop_
_atom_site_label
_atom_site_type_symbol
_atom_site_fract_x
_atom_site_fract_y
_atom_site_fract_z
_atom_site_U_iso_or_equiv
_atom_site_adp_type
_atom_site_occupancy
_atom_site_symmetry_multiplicity
_atom_site_calc_flag
_atom_site_refinement_flags
B1 B 0.3515(3) 0.2905(3) 0.15314(8) 0.0476(10) Uani 1 1 d .
H1A H 0.3364 0.2302 0.1503 0.057 Uiso 1 1 calc R
C1 C 0.44422(17) 0.3273(2) 0.10712(6) 0.0374(7) Uani 1 1 d .
H1 H 0.4333 0.2715 0.1037 0.045 Uiso 1 1 calc R
C2 C 0.49613(17) 0.39625(17) 0.09296(6) 0.0313(6) Uani 1 1 d .
H2 H 0.5341 0.4015 0.0781 0.038 Uiso 1 1 calc R
C3 C 0.48368(17) 0.46110(18) 0.10441(6) 0.0316(6) Uani 1 1 d .
H3 H 0.5082 0.5175 0.0975 0.038 Uiso 1 1 calc R
C4 C 0.18213(19) 0.25291(19) 0.15254(6) 0.0387(7) Uani 1 1 d .
H4 H 0.1551 0.1934 0.1498 0.046 Uiso 1 1 calc R
C5 C 0.13987(19) 0.29635(18) 0.15436(6) 0.0342(7) Uani 1 1 d .
H5 H 0.0802 0.2728 0.1539 0.041 Uiso 1 1 calc R
C6 C 0.20354(18) 0.38665(18) 0.15722(6) 0.0357(7) Uani 1 1 d .
H6 H 0.1946 0.4337 0.1572 0.043 Uiso 1 1 calc R
C7 C 0.41991(17) 0.3018(2) 0.20365(6) 0.0387(7) Uani 1 1 d .
H7 H 0.4092 0.2453 0.2049 0.046 Uiso 1 1 calc R
C8 C 0.46147(18) 0.36862(17) 0.22658(6) 0.0327(6) Uani 1 1 d .
H8 H 0.4795 0.3636 0.2452 0.039 Uiso 1 1 calc R
C9 C 0.46650(18) 0.44108(19) 0.21306(6) 0.0330(7) Uani 1 1 d .
H9 H 0.4969 0.4973 0.2202 0.040 Uiso 1 1 calc R
C10 C 0.37403(19) 0.5503(2) 0.13224(6) 0.0376(7) Uani 1 1 d .
C11 C 0.3724(2) 0.5475(2) 0.18748(7) 0.0453(8) Uani 1 1 d .
C12 C 0.52199(19) 0.57346(18) 0.16044(6) 0.0292(6) Uani 1 1 d .
C13 C 0.30004(18) 0.81022(19) 0.06010(7) 0.0380(7) Uani 1 1 d .
C14 C 0.3139(2) 0.8512(2) 0.03201(6) 0.0410(7) Uani 1 1 d .
H14 H 0.3220 0.9058 0.0282 0.049 Uiso 1 1 calc R
C15 C 0.31306(19) 0.79519(18) 0.01264(6) 0.0346(7) Uani 1 1 d .
C16 C 0.28072(18) 0.8356(2) 0.08956(6) 0.0435(8) Uani 1 1 d .
H16A H 0.2382 0.7864 0.0998 0.065 Uiso 1 1 d R
H16B H 0.2589 0.8732 0.0854 0.065 Uiso 1 1 d R
H16C H 0.3311 0.8651 0.1014 0.065 Uiso 1 1 d R
C17 C 0.31770(19) 0.79028(19) -0.01951(6) 0.0349(7) Uani 1 1 d .
H17A H 0.2619 0.7488 -0.0270 0.052 Uiso 1 1 calc R
H17B H 0.3590 0.7729 -0.0246 0.052 Uiso 1 1 calc R
H17C H 0.3353 0.8460 -0.0279 0.052 Uiso 1 1 calc R
C18 C 0.3333 0.6667 0.01953(11) 0.0319(11) Uani 1 3 d S
H18 H 0.3333 0.6667 -0.0019 0.038 Uiso 1 3 calc SR
C19 C 0.50711(18) 0.6884(2) 0.25754(6) 0.0390(8) Uani 1 1 d .
C20 C 0.53691(18) 0.67756(17) 0.28692(6) 0.0323(6) Uani 1 1 d .
H20 H 0.5891 0.6810 0.2918 0.039 Uiso 1 1 calc R
C21 C 0.4661(2) 0.66057(18) 0.30584(6) 0.0383(7) Uani 1 1 d .
C22 C 0.5541(2) 0.7047(2) 0.23049(7) 0.0551(9) Uani 1 1 d .
H22A H 0.5160 0.6954 0.2144 0.083 Uiso 1 1 calc R
H22B H 0.5768 0.6662 0.2289 0.083 Uiso 1 1 calc R
H22C H 0.6009 0.7634 0.2302 0.083 Uiso 1 1 calc R
C23 C 0.4564(2) 0.6453(2) 0.33905(6) 0.0419(8) Uani 1 1 d .
H23A H 0.4420 0.6852 0.3479 0.063 Uiso 1 1 calc R
H23B H 0.5098 0.6539 0.3471 0.063 Uiso 1 1 calc R
H23C H 0.4113 0.5872 0.3429 0.063 Uiso 1 1 calc R
C24 C 0.3333 0.6667 0.29760(9) 0.0209(9) Uani 1 3 d S
H24 H 0.3333 0.6667 0.3190 0.025 Uiso 1 3 calc SR
Cl1 Cl 0.3333 0.6667 0.40980(2) 0.0323(3) Uani 1 3 d S
Fe1 Fe 0.39536(3) 0.48265(3) 0.159091(8) 0.03847(14) Uani 1 1 d .
N1 N 0.40883(16) 0.35337(19) 0.12809(5) 0.0519(7) Uani 1 1 d .
N2 N 0.42594(16) 0.42535(14) 0.12900(6) 0.0427(6) Uani 1 1 d .
N3 N 0.27002(15) 0.30522(15) 0.15513(5) 0.0394(6) Uani 1 1 d .
N4 N 0.27960(15) 0.38720(17) 0.15998(5) 0.0481(7) Uani 1 1 d .
N5 N 0.40176(16) 0.33282(16) 0.18271(5) 0.0414(6) Uani 1 1 d .
N6 N 0.41985(16) 0.41673(16) 0.18774(5) 0.0458(7) Uani 1 1 d .
N7 N 0.35945(15) 0.58695(14) 0.11418(5) 0.0348(6) Uani 1 1 d .
N8 N 0.35551(14) 0.58399(14) 0.20504(5) 0.0322(5) Uani 1 1 d .
N9 N 0.58584(17) 0.62152(16) 0.16055(5) 0.0486(7) Uani 1 1 d .
N10 N 0.31391(16) 0.74761(15) 0.05883(5) 0.0450(7) Uani 1 1 d .
N11 N 0.31975(15) 0.73462(15) 0.02885(5) 0.0366(6) Uani 1 1 d .
N12 N 0.43176(15) 0.68304(16) 0.26025(5) 0.0383(6) Uani 1 1 d .
N13 N 0.41369(15) 0.67403(16) 0.28839(5) 0.0368(6) Uani 1 1 d .
Ni1 Ni 0.3333 0.6667 0.089193(12) 0.02954(16) Uani 1 3 d S
Ni2 Ni 0.3333 0.6667 0.230406(12) 0.02995(16) Uani 1 3 d S
O1 O 1.0000 1.0000 0.22906(8) 0.0431(9) Uani 1 3 d S
H1C H 1.0012 0.9595 0.2200 0.052 Uiso 0.33 1 d PR
H1E H 0.9780 1.0255 0.2200 0.052 Uiso 0.33 1 d PR
O2 O 1.0000 0.0000 0.15913(7) 0.0493(10) Uani 1 3 d S
H2C H 1.0134 0.0494 0.1529 0.059 Uiso 0.33 1 d PR
H2A H 0.9506 -0.0365 0.1530 0.059 Uiso 0.33 1 d PR
O3 O 0.2318(3) 0.0901(3) 0.21074(10) 0.0423(13) Uani 0.40 1 d P
H3B H 0.2537 0.1142 0.2269 0.051 Uiso 0.40 1 d PR
H3C H 0.1808 0.0807 0.2097 0.051 Uiso 0.40 1 d PR
O4 O 0.2473(3) 0.0645(3) 0.15645(11) 0.0448(13) Uani 0.40 1 d P
H4B H 0.2321 0.0933 0.1459 0.054 Uiso 0.40 1 d PR
H4C H 0.2992 0.0799 0.1529 0.054 Uiso 0.40 1 d PR
O5 O 0.2327(3) 0.0728(3) 0.08857(10) 0.0395(12) Uani 0.40 1 d P
H5D H 0.2370 0.0708 0.1069 0.047 Uiso 0.40 1 d PR
H5C H 0.2584 0.1246 0.0830 0.047 Uiso 0.40 1 d PR
O6 O 0.2059(3) 0.2387(3) 0.08345(10) 0.0449(13) Uani 0.40 1 d P
H6D H 0.2128 0.1956 0.0849 0.054 Uiso 0.40 1 d PR
H6C H 0.2490 0.2823 0.0906 0.054 Uiso 0.40 1 d PR
O7 O 0.2209(3) 0.0599(3) 0.04869(10) 0.0450(13) Uani 0.40 1 d P
H7B H 0.2696 0.0655 0.0524 0.054 Uiso 0.40 1 d PR
H7C H 0.1819 0.0126 0.0555 0.054 Uiso 0.40 1 d PR
O8 O 0.0000 0.0000 0.08537(8) 0.0510(10) Uani 1 3 d S
H8D H 0.0498 0.0173 0.0794 0.061 Uiso 0.33 1 d PR
H8B H 0.0077 0.0127 0.1033 0.061 Uiso 0.33 1 d PR
O9 O 0.0472(3) 0.7986(3) 0.23545(10) 0.0387(12) Uani 0.40 1 d P
H9C H 0.0593 0.8371 0.2227 0.046 Uiso 0.40 1 d PR
H9B H 0.0856 0.8172 0.2485 0.046 Uiso 0.40 1 d PR
O10 O 0.0493(3) 0.7847(3) 0.02746(10) 0.0394(12) Uani 0.40 1 d P
H10D H 0.0492 0.7859 0.0460 0.047 Uiso 0.40 1 d PR
H10C H 0.0036 0.7414 0.0215 0.047 Uiso 0.40 1 d PR
O11 O 0.5196(4) 0.9540(4) 0.03983(11) 0.0569(15) Uani 0.40 1 d P
H11D H 0.5636 0.9479 0.0382 0.068 Uiso 0.40 1 d PR
H11A H 0.5339 1.0062 0.0364 0.068 Uiso 0.40 1 d PR
O12 O 0.6492(3) 0.5802(3) 0.05364(11) 0.0478(14) Uani 0.40 1 d P
H12A H 0.6947 0.6229 0.0467 0.057 Uiso 0.40 1 d PR
H12B H 0.6557 0.5820 0.0721 0.057 Uiso 0.40 1 d PR
O13 O 0.9474(3) 0.8951(3) 0.02335(10) 0.0384(12) Uani 0.40 1 d P
H13B H 0.9451 0.9055 0.0054 0.046 Uiso 0.40 1 d PR
H13C H 0.9496 0.9354 0.0336 0.046 Uiso 0.40 1 d PR
O1A O 0.3333 0.6667 0.38230(6) 0.0290(7) Uani 1 3 d S
O1B O 0.41998(13) 0.68428(12) 0.41942(4) 0.0378(5) Uani 1 1 d .

loop_
_atom_site_aniso_label
_atom_site_aniso_U_11
_atom_site_aniso_U_22
_atom_site_aniso_U_33
_atom_site_aniso_U_23
_atom_site_aniso_U_13
_atom_site_aniso_U_12
B1 0.048(2) 0.040(2) 0.041(2) -0.0147(16) -0.0085(17) 0.0115(18)
C1 0.0241(15) 0.0367(17) 0.0279(14) -0.0019(13) 0.0004(12) -0.0026(13)
C2 0.0248(14) 0.0309(15) 0.0315(14) -0.0065(12) -0.0154(12) 0.0088(12)
C3 0.0276(14) 0.0233(14) 0.0343(15) 0.0203(12) 0.0121(12) 0.0056(12)
C4 0.0358(17) 0.0317(16) 0.0339(16) -0.0140(13) -0.0147(13) 0.0060(14)
C5 0.0338(16) 0.0273(15) 0.0336(15) 0.0000(12) 0.0104(12) 0.0094(13)
C6 0.0323(16) 0.0260(15) 0.0398(16) -0.0096(12) -0.0025(13) 0.0077(13)
C7 0.0234(15) 0.0338(16) 0.0357(16) -0.0129(13) 0.0036(12) -0.0031(13)
C8 0.0311(15) 0.0246(14) 0.0391(15) -0.0188(12) -0.0128(12) 0.0114(13)
C9 0.0315(15) 0.0387(17) 0.0315(15) -0.0076(13) 0.0146(12) 0.0196(13)
C10 0.0327(16) 0.0442(18) 0.0262(15) -0.0054(13) -0.0099(12) 0.0120(14)
C11 0.0352(17) 0.0415(19) 0.0445(18) -0.0150(15) -0.0182(14) 0.0081(15)
C12 0.0336(16) 0.0204(14) 0.0307(15) -0.0042(11) 0.0073(12) 0.0115(13)
C13 0.0276(15) 0.0284(16) 0.0502(18) -0.0076(14) -0.0037(13) 0.0081(13)
C14 0.0421(18) 0.0362(17) 0.0363(16) -0.0154(14) -0.0154(14) 0.0133(14)
C15 0.0371(16) 0.0268(15) 0.0347(16) 0.0028(13) 0.0016(12) 0.0120(13)
C16 0.0218(15) 0.0472(19) 0.0321(16) 0.0076(14) -0.0087(12) -0.0048(13)
C17 0.0398(17) 0.0328(16) 0.0347(15) -0.0044(12) -0.0154(13) 0.0202(14)
C18 0.0297(16) 0.0297(16) 0.036(3) 0.000 0.000 0.0149(8)
C19 0.0232(15) 0.0529(19) 0.0245(14) -0.0219(13) 0.0032(11) 0.0066(14)
C20 0.0311(15) 0.0318(15) 0.0302(14) -0.0139(12) -0.0076(12) 0.0130(13)
C21 0.0407(18) 0.0285(15) 0.0345(16) -0.0174(12) 0.0073(13) 0.0088(14)
C22 0.049(2) 0.057(2) 0.0338(17) 0.0024(15) 0.0012(15) 0.0077(18)
C23 0.0372(17) 0.0455(18) 0.0265(15) -0.0130(13) 0.0075(12) 0.0083(15)
C24 0.0217(14) 0.0217(14) 0.019(2) 0.000 0.000 0.0109(7)
Cl1 0.0307(4) 0.0307(4) 0.0355(7) 0.000 0.000 0.0153(2)
Fe1 0.0409(3) 0.0316(2) 0.0293(2) -0.00108(17) 0.00329(18) 0.0079(2)
N1 0.0338(15) 0.067(2) 0.0394(15) 0.0122(14) 0.0177(12) 0.0141(14)
N2 0.0473(16) 0.0149(12) 0.0672(18) -0.0068(11) 0.0097(13) 0.0165(12)
N3 0.0391(15) 0.0322(14) 0.0353(13) -0.0151(11) 0.0100(11) 0.0092(11)
N4 0.0267(14) 0.0496(17) 0.0341(14) -0.0054(12) 0.0110(11) -0.0065(12)
N5 0.0465(16) 0.0403(15) 0.0343(14) 0.0108(11) -0.0154(12) 0.0194(13)
N6 0.0417(15) 0.0391(15) 0.0267(13) -0.0039(11) -0.0112(11) -0.0023(13)
N7 0.0362(14) 0.0264(13) 0.0322(13) 0.0070(11) 0.0078(11) 0.0085(11)
N8 0.0292(13) 0.0309(13) 0.0334(13) 0.0042(11) 0.0018(10) 0.0125(11)
N9 0.0466(18) 0.0412(16) 0.0332(14) 0.0167(12) 0.0145(12) 0.0034(15)
N10 0.0422(15) 0.0309(14) 0.0338(13) 0.0003(11) -0.0181(12) -0.0028(12)
N11 0.0274(13) 0.0393(14) 0.0336(13) -0.0061(11) -0.0012(10) 0.0095(11)
N12 0.0310(14) 0.0365(14) 0.0387(14) 0.0085(11) 0.0073(11) 0.0103(11)
N13 0.0280(13) 0.0398(14) 0.0295(13) -0.0042(11) 0.0070(10) 0.0071(12)
Ni1 0.0302(2) 0.0302(2) 0.0282(3) 0.000 0.000 0.01510(11)
Ni2 0.0320(2) 0.0320(2) 0.0260(3) 0.000 0.000 0.01598(11)
O1 0.0331(12) 0.0331(12) 0.063(2) 0.000 0.000 0.0166(6)
O2 0.0571(15) 0.0571(15) 0.0338(19) 0.000 0.000 0.0285(8)
O3 0.036(3) 0.038(3) 0.029(3) 0.013(2) -0.010(2) 0.000(2)
O4 0.037(3) 0.048(3) 0.039(3) 0.012(2) 0.005(2) 0.014(3)
O5 0.045(3) 0.044(3) 0.033(3) 0.000(2) -0.003(2) 0.025(3)
O6 0.043(3) 0.050(3) 0.028(3) 0.000(2) 0.001(2) 0.013(3)
O7 0.044(3) 0.055(3) 0.027(3) 0.001(2) 0.002(2) 0.018(3)
O8 0.0605(16) 0.0605(16) 0.032(2) 0.000 0.000 0.0302(8)
O9 0.042(3) 0.031(3) 0.034(3) 0.003(2) -0.005(2) 0.011(2)
O10 0.049(3) 0.032(3) 0.033(3) -0.010(2) -0.014(2) 0.018(2)
O11 0.078(4) 0.049(4) 0.045(3) 0.006(3) 0.006(3) 0.032(3)
O12 0.042(3) 0.044(3) 0.042(3) 0.015(3) -0.006(2) 0.010(3)
O13 0.053(3) 0.036(3) 0.032(3) -0.005(2) -0.008(2) 0.026(3)
O1A 0.0352(11) 0.0352(11) 0.0166(15) 0.000 0.000 0.0176(6)
O1B 0.0424(12) 0.0342(11) 0.0346(11) 0.0137(9) 0.0049(9) 0.0176(10)

loop_
_atom_type_symbol
_atom_type_description
_atom_type_scat_dispersion_real
_atom_type_scat_dispersion_imag
_atom_type_scat_source
C C 0.0033 0.0016 'International Tables Vol C Tables 4.2.6.8 and 6.1.1.4'
H H 0.0000 0.0000 'International Tables Vol C Tables 4.2.6.8 and 6.1.1.4'
B B 0.0013 0.0007 'International Tables Vol C Tables 4.2.6.8 and 6.1.1.4'
N N 0.0061 0.0033 'International Tables Vol C Tables 4.2.6.8 and 6.1.1.4'
O O 0.0106 0.0060 'International Tables Vol C Tables 4.2.6.8 and 6.1.1.4'
Cl Cl 0.1484 0.1585 'International Tables Vol C Tables 4.2.6.8 and 6.1.1.4'
Ni Ni 0.3393 1.1124 'International Tables Vol C Tables 4.2.6.8 and 6.1.1.4'
Fe Fe 0.3463 0.8444 'International Tables Vol C Tables 4.2.6.8 and 6.1.1.4'

loop_
_geom_angle_atom_site_label_1
_geom_angle_atom_site_label_2
_geom_angle_atom_site_label_3
_geom_angle
_geom_angle_site_symmetry_1
_geom_angle_site_symmetry_3
N1 B1 N5 105.7(2) . .
N1 B1 N3 104.2(2) . .
N5 B1 N3 102.5(2) . .
N1 B1 H1A 114.4 . .
N5 B1 H1A 114.4 . .
N3 B1 H1A 114.4 . .
C2 C1 N1 105.4(3) . .
C2 C1 H1 127.3 . .
N1 C1 H1 127.3 . .
C1 C2 C3 105.6(3) . .
C1 C2 H2 127.2 . .
C3 C2 H2 127.2 . .
C2 C3 N2 107.6(2) . .
C2 C3 H3 126.2 . .
N2 C3 H3 126.2 . .
C5 C4 N3 112.8(2) . .
C5 C4 H4 123.6 . .
N3 C4 H4 123.6 . .
C4 C5 C6 107.4(3) . .
C4 C5 H5 126.3 . .
C6 C5 H5 126.3 . .
N4 C6 C5 104.1(2) . .
N4 C6 H6 128.0 . .
C5 C6 H6 128.0 . .
N5 C7 C8 109.1(3) . .
N5 C7 H7 125.4 . .
C8 C7 H7 125.4 . .
C9 C8 C7 101.9(3) . .
C9 C8 H8 129.0 . .
C7 C8 H8 129.0 . .
N6 C9 C8 109.6(2) . .
N6 C9 H9 125.2 . .
C8 C9 H9 125.2 . .
N7 C10 Fe1 174.8(2) . .
N8 C11 Fe1 177.3(3) . .
N9 C12 Fe1 177.3(3) . .
N10 C13 C14 110.4(2) . .
N10 C13 C16 118.8(3) . .
C14 C13 C16 130.5(3) . .
C15 C14 C13 106.2(3) . .
C15 C14 H14 126.9 . .
C13 C14 H14 126.9 . .
C14 C15 N11 105.1(2) . .
C14 C15 C17 136.7(3) . .
N11 C15 C17 117.6(2) . .
C13 C16 H16A 111.0 . .
C13 C16 H16B 105.5 . .
H16A C16 H16B 109.5 . .
C13 C16 H16C 112.1 . .
H16A C16 H16C 109.1 . .
H16B C16 H16C 109.5 . .
C15 C17 H17A 109.5 . .
C15 C17 H17B 109.5 . .
H17A C17 H17B 109.5 . .
C15 C17 H17C 109.5 . .
H17A C17 H17C 109.5 . .
H17B C17 H17C 109.5 . .
N11 C18 N11 111.34(18) . 2_665
N11 C18 N11 111.34(18) . 3_565
N11 C18 N11 111.34(18) 2_665 3_565
N11 C18 H18 107.5 . .
N11 C18 H18 107.5 2_665 .
N11 C18 H18 107.5 3_565 .
N12 C19 C22 124.8(3) . .
N12 C19 C20 109.0(2) . .
C22 C19 C20 126.2(3) . .
C21 C20 C19 103.7(2) . .
C21 C20 H20 128.1 . .
C19 C20 H20 128.1 . .
N13 C21 C20 102.9(2) . .
N13 C21 C23 126.4(2) . .
C20 C21 C23 130.0(3) . .
C19 C22 H22A 109.5 . .
C19 C22 H22B 109.5 . .
H22A C22 H22B 109.5 . .
C19 C22 H22C 109.5 . .
H22A C22 H22C 109.5 . .
H22B C22 H22C 109.5 . .
C21 C23 H23A 109.5 . .
C21 C23 H23B 109.5 . .
H23A C23 H23B 109.5 . .
C21 C23 H23C 109.5 . .
H23A C23 H23C 109.5 . .
H23B C23 H23C 109.5 . .
N13 C24 N13 111.78(14) 2_665 3_565
N13 C24 N13 111.78(14) 2_665 .
N13 C24 N13 111.78(14) 3_565 .
N13 C24 H24 107.0 2_665 .
N13 C24 H24 107.0 3_565 .
N13 C24 H24 107.0 . .
O1A Cl1 O1B 107.27(8) . 2_665
O1A Cl1 O1B 107.27(8) . 3_565
O1B Cl1 O1B 111.58(8) 2_665 3_565
O1A Cl1 O1B 107.27(8) . .
O1B Cl1 O1B 111.58(8) 2_665 .
O1B Cl1 O1B 111.58(8) 3_565 .
C10 Fe1 N4 96.31(9) . .
C10 Fe1 C11 83.24(13) . .
N4 Fe1 C11 93.55(9) . .
C10 Fe1 N2 94.30(9) . .
N4 Fe1 N2 90.50(11) . .
C11 Fe1 N2 175.47(10) . .
C10 Fe1 N6 177.81(9) . .
N4 Fe1 N6 85.21(11) . .
C11 Fe1 N6 95.11(10) . .
N2 Fe1 N6 87.24(11) . .
C10 Fe1 C12 90.53(12) . .
N4 Fe1 C12 172.88(10) . .
C11 Fe1 C12 89.19(12) . .
N2 Fe1 C12 87.03(7) . .
N6 Fe1 C12 88.00(8) . .
N2 N1 C1 119.7(2) . .
N2 N1 B1 118.7(2) . .
C1 N1 B1 121.4(2) . .
N1 N2 C3 101.3(2) . .
N1 N2 Fe1 128.1(2) . .
C3 N2 Fe1 130.15(14) . .
C4 N3 N4 103.00(19) . .
C4 N3 B1 134.88(19) . .
N4 N3 B1 122.10(19) . .
C6 N4 N3 112.18(19) . .
C6 N4 Fe1 129.5(2) . .
N3 N4 Fe1 116.10(19) . .
C7 N5 N6 112.8(2) . .
C7 N5 B1 131.5(2) . .
N6 N5 B1 115.21(17) . .
C9 N6 N5 105.1(2) . .
C9 N6 Fe1 131.53(17) . .
N5 N6 Fe1 122.64(16) . .
C10 N7 Ni1 168.36(18) . .
C11 N8 Ni2 169.34(17) . .
C13 N10 N11 104.77(19) . .
C13 N10 Ni1 137.20(17) . .
N11 N10 Ni1 117.99(19) . .
C15 N11 N10 110.92(19) . .
C15 N11 C18 129.4(2) . .
N10 N11 C18 119.6(2) . .
C19 N12 N13 106.4(2) . .
C19 N12 Ni2 134.36(15) . .
N13 N12 Ni2 118.40(18) . .
N12 N13 C21 117.0(2) . .
N12 N13 C24 118.0(2) . .
C21 N13 C24 124.33(19) . .
N7 Ni1 N7 92.00(9) 3_565 2_665
N7 Ni1 N7 92.00(9) 3_565 .
N7 Ni1 N7 92.00(9) 2_665 .
N7 Ni1 N10 94.18(10) 3_565 .
N7 Ni1 N10 90.67(9) 2_665 .
N7 Ni1 N10 173.18(10) . .
N7 Ni1 N10 90.67(9) 3_565 2_665
N7 Ni1 N10 173.18(10) 2_665 2_665
N7 Ni1 N10 94.18(10) . 2_665
N10 Ni1 N10 82.88(11) . 2_665
N7 Ni1 N10 173.18(10) 3_565 3_565
N7 Ni1 N10 94.18(10) 2_665 3_565
N7 Ni1 N10 90.67(9) . 3_565
N10 Ni1 N10 82.88(11) . 3_565
N10 Ni1 N10 82.88(11) 2_665 3_565
N8 Ni2 N8 91.51(9) 3_565 2_665
N8 Ni2 N8 91.51(9) 3_565 .
N8 Ni2 N8 91.51(9) 2_665 .
N8 Ni2 N12 93.97(9) 3_565 2_665
N8 Ni2 N12 91.07(9) 2_665 2_665
N8 Ni2 N12 173.87(9) . 2_665
N8 Ni2 N12 91.07(9) 3_565 3_565
N8 Ni2 N12 173.87(9) 2_665 3_565
N8 Ni2 N12 93.97(9) . 3_565
N12 Ni2 N12 83.21(9) 2_665 3_565
N8 Ni2 N12 173.87(9) 3_565 .
N8 Ni2 N12 93.97(9) 2_665 .
N8 Ni2 N12 91.07(9) . .
N12 Ni2 N12 83.21(9) 2_665 .
N12 Ni2 N12 83.21(9) 3_565 .
H1C O1 H1E 116.3 . .
H2C O2 H2A 109.6 . .
H3B O3 H3C 109.4 . .
H4B O4 H4C 109.3 . .
H5D O5 H5C 109.6 . .
H6D O6 H6C 109.4 . .
H7B O7 H7C 109.4 . .
H8D O8 H8B 102.8 . .
H9C O9 H9B 110.1 . .
H10D O10 H10C 109.6 . .
H11D O11 H11A 109.5 . .
H12A O12 H12B 106.7 . .
H13B O13 H13C 109.8 . .

loop_
_geom_bond_atom_site_label_1
_geom_bond_atom_site_label_2
_geom_bond_distance
_geom_bond_site_symmetry_2
B1 N1 1.572(4) .
B1 N5 1.591(3) .
B1 N3 1.606(4) .
B1 H1A 0.9800 .
C1 C2 1.286(4) .
C1 N1 1.353(3) .
C1 H1 0.9300 .
C2 C3 1.387(4) .
C2 H2 0.9300 .
C3 N2 1.442(2) .
C3 H3 0.9300 .
C4 C5 1.328(4) .
C4 N3 1.373(3) .
C4 H4 0.9300 .
C5 C6 1.441(4) .
C5 H5 0.9300 .
C6 N4 1.360(3) .
C6 H6 0.9300 .
C7 N5 1.229(3) .
C7 C8 1.481(4) .
C7 H7 0.9300 .
C8 C9 1.397(4) .
C8 H8 0.9300 .
C9 N6 1.365(3) .
C9 H9 0.9300 .
C10 N7 1.162(3) .
C10 Fe1 1.891(3) .
C11 N8 1.166(4) .
C11 Fe1 1.916(4) .
C12 N9 1.029(3) .
C12 Fe1 2.020(3) .
C13 N10 1.262(3) .
C13 C14 1.438(4) .
C13 C16 1.517(4) .
C14 C15 1.331(4) .
C14 H14 0.9300 .
C15 N11 1.366(3) .
C15 C17 1.479(4) .
C16 H16A 0.9510 .
C16 H16B 0.9499 .
C16 H16C 0.9517 .
C17 H17A 0.9600 .
C17 H17B 0.9600 .
C17 H17C 0.9600 .
C18 N11 1.417(2) .
C18 N11 1.417(2) 2_665
C18 N11 1.417(2) 3_565
C18 H18 0.9800 .
C19 N12 1.307(3) .
C19 C22 1.442(4) .
C19 C20 1.494(4) .
C20 C21 1.434(4) .
C20 H20 0.9300 .
C21 N13 1.341(3) .
C21 C23 1.539(4) .
C22 H22A 0.9600 .
C22 H22B 0.9600 .
C22 H22C 0.9600 .
C23 H23A 0.9600 .
C23 H23B 0.9600 .
C23 H23C 0.9600 .
C24 N13 1.438(2) 2_665
C24 N13 1.438(2) 3_565
C24 N13 1.438(2) .
C24 H24 0.9800 .
Cl1 O1A 1.259(3) .
Cl1 O1B 1.484(2) 2_665
Cl1 O1B 1.484(2) 3_565
Cl1 O1B 1.484(2) .
Fe1 N4 1.913(2) .
Fe1 N2 1.950(2) .
Fe1 N6 1.953(3) .
N1 N2 1.164(3) .
N3 N4 1.404(4) .
N5 N6 1.385(4) .
N7 Ni1 2.054(2) .
N8 Ni2 2.067(2) .
N10 N11 1.404(3) .
N10 Ni1 2.155(2) .
N12 N13 1.318(3) .
N12 Ni2 2.128(2) .
Ni1 N7 2.054(2) 3_565
Ni1 N7 2.054(2) 2_665
Ni1 N10 2.155(2) 2_665
Ni1 N10 2.155(2) 3_565
Ni2 N8 2.067(2) 3_565
Ni2 N8 2.067(2) 2_665
Ni2 N12 2.128(2) 2_665
Ni2 N12 2.128(2) 3_565
O1 H1C 0.8421 .
O1 H1E 0.8423 .
O2 H2C 0.8413 .
O2 H2A 0.8413 .
O3 H3B 0.8451 .
O3 H3C 0.8407 .
O4 H4B 0.8429 .
O4 H4C 0.8408 .
O5 H5D 0.8469 .
O5 H5C 0.8412 .
O6 H6D 0.8407 .
O6 H6C 0.8415 .
O7 H7B 0.8409 .
O7 H7C 0.8414 .
O8 H8D 0.8281 .
O8 H8B 0.8465 .
O9 H9C 0.8441 .
O9 H9B 0.8437 .
O10 H10D 0.8472 .
O10 H10C 0.8414 .
O11 H11D 0.8498 .
O11 H11A 0.8501 .
O12 H12A 0.8500 .
O12 H12B 0.8503 .
O13 H13B 0.8465 .
O13 H13C 0.8424 .

loop_
_geom_hbond_atom_site_label_D
_geom_hbond_atom_site_label_H
_geom_hbond_atom_site_label_A
_geom_hbond_distance_DH
_geom_hbond_distance_HA
_geom_hbond_distance_DA
_geom_hbond_angle_DHA
_geom_hbond_site_symmetry_A
O3 H3B O9 0.85 2.36 3.084(7) 144.5 5_665
O4 H4B O5 0.84 2.65 3.128(7) 117.4 .
O5 H5D O4 0.85 2.28 3.128(7) 179.4 .
O5 H5C O6 0.84 2.63 3.239(7) 129.8 .
O6 H6D O5 0.84 2.40 3.239(7) 179.6 .
O7 H7B O12 0.84 2.65 3.482(7) 168.5 2_655
O8 H8B O2 0.85 2.56 3.377(5) 162.1 1_455
O9 H9B O3 0.84 2.36 3.084(7) 144.4 5_565
O10 H10D O6 0.85 1.76 2.595(6) 168.5 3_565
O13 H13B O13 0.85 1.94 2.684(8) 145.4 8_565
O13 H13B O13 0.85 2.13 2.684(8) 123.0 9_655
O13 H13C O13 0.84 2.16 2.811(8) 133.6 3_675
O13 H13C O8 0.84 2.59 3.270(6) 138.3 1_665
